data_4518468
loop_
_publ_author_name
'Wang, Rong-Hua'
'Li, Jiang-Fei'
'Li, Yue'
'Qi, Shao-Long'
'Zhang, Tao'
'Luan, Yu-Xin'
'Ye, Mengchun'

_publ_section_title
;
 Selective C(sp3)--H Cleavage of Enamides for Synthesis of 2-Pyridones via
 Ligand-Enabled Ni--Al Bimetallic Catalysis
;
_journal_issue 2
_journal_name_full 'ACS Catalysis'
_journal_page_first 858
_journal_page_last 864
_journal_paper_doi 10.1021/acscatal.0c04585
_journal_volume 11
_journal_year 2021
_chemical_formula_moiety 'C18 H17 N O S2'
_chemical_formula_sum 'C18 H17 N O S2'
_chemical_formula_weight 327.44
_chemical_name_systematic 2-pyridone
_space_group_crystal_system monoclinic
_space_group_IT_number 14
_space_group_name_Hall '-P 2yn'
_space_group_name_H-M_alt 'P 1 21/n 1'
_atom_sites_solution_hydrogens geom
_atom_sites_solution_primary iterative
_audit_creation_date 2020-10-09
_audit_creation_method
;
Olex2 1.2
(compiled 2018.05.29 svn.r3508 for OlexSys, GUI svn.r5506)
;
_audit_update_record
;
????
;
_cell_angle_alpha 90
_cell_angle_beta 99.18(3)
_cell_angle_gamma 90
_cell_formula_units_Z 4
_cell_length_a 5.5910(11)
_cell_length_b 21.778(4)
_cell_length_c 12.608(3)
_cell_measurement_reflns_used 3998
_cell_measurement_temperature 113(2)
_cell_measurement_theta_max 27.9624
_cell_measurement_theta_min 1.8702
_cell_volume 1515.5(6)
_computing_cell_refinement crystalclear
_computing_data_collection crystalclear
_computing_data_reduction crystalclear
_computing_molecular_graphics 'Olex2 (Dolomanov et al., 2009)'
_computing_publication_material 'Olex2 (Dolomanov et al., 2009)'
_computing_structure_refinement 'ShelXL (Sheldrick, 2015)'
_computing_structure_solution 'olex2.solve (Bourhis et al., 2015)'
_diffrn_ambient_temperature 113.15
_diffrn_measured_fraction_theta_full 0.994
_diffrn_measured_fraction_theta_max 0.993
_diffrn_measurement_device_type 'Bruker P4'
_diffrn_measurement_method '\w scans'
_diffrn_radiation_monochromator graphite
_diffrn_radiation_type MoK\a
_diffrn_radiation_wavelength 0.71073
_diffrn_reflns_av_R_equivalents 0.0560
_diffrn_reflns_av_unetI/netI 0.0442
_diffrn_reflns_Laue_measured_fraction_full 0.994
_diffrn_reflns_Laue_measured_fraction_max 0.993
_diffrn_reflns_limit_h_max 7
_diffrn_reflns_limit_h_min -6
_diffrn_reflns_limit_k_max 28
_diffrn_reflns_limit_k_min -28
_diffrn_reflns_limit_l_max 16
_diffrn_reflns_limit_l_min -16
_diffrn_reflns_number 17963
_diffrn_reflns_point_group_measured_fraction_full 0.994
_diffrn_reflns_point_group_measured_fraction_max 0.993
_diffrn_reflns_theta_full 25.242
_diffrn_reflns_theta_max 27.879
_diffrn_reflns_theta_min 1.870
_exptl_absorpt_coefficient_mu 0.352
_exptl_absorpt_correction_T_max 1
_exptl_absorpt_correction_T_min 0.7166
_exptl_absorpt_correction_type none
_exptl_absorpt_process_details crystalclear
_exptl_crystal_density_diffrn 1.435
_exptl_crystal_F_000 688
_exptl_crystal_preparation 'in DCM'
_exptl_crystal_recrystallization_method 'keep stationary for slow evaporation for one week'
_exptl_crystal_size_max 0.2
_exptl_crystal_size_mid 0.18
_exptl_crystal_size_min 0.12
_refine_diff_density_max 0.762
_refine_diff_density_min -0.681
_refine_diff_density_rms 0.119
_refine_ls_extinction_method none
_refine_ls_goodness_of_fit_ref 1.113
_refine_ls_hydrogen_treatment constr
_refine_ls_matrix_type full
_refine_ls_number_parameters 200
_refine_ls_number_reflns 3601
_refine_ls_number_restraints 0
_refine_ls_restrained_S_all 1.113
_refine_ls_R_factor_all 0.0665
_refine_ls_R_factor_gt 0.0517
_refine_ls_shift/su_max 0.002
_refine_ls_shift/su_mean 0.000
_refine_ls_structure_factor_coef Fsqd
_refine_ls_weighting_details 'w=1/[\s^2^(Fo^2^)+(0.1145P)^2^] where P=(Fo^2^+2Fc^2^)/3'
_refine_ls_weighting_scheme calc
_refine_ls_wR_factor_gt 0.1603
_refine_ls_wR_factor_ref 0.1787
_reflns_Friedel_coverage 0.000
_reflns_number_gt 2821
_reflns_number_total 3601
_reflns_threshold_expression 'I > 2\s(I)'
_cod_data_source_file cs0c04585_si_002.cif
_cod_data_source_block shelxl
_cod_original_cell_volume 1515.5(5)
_cod_database_code 4518468
_shelx_shelxl_version_number 2018/3
_shelx_space_group_comment
;
The symmetry employed for this shelxl refinement is uniquely defined
by the following loop, which should always be used as a source of
symmetry information in preference to the above space-group names.
They are only intended as comments.
;
_shelx_estimated_absorpt_t_max 0.959
_shelx_estimated_absorpt_t_min 0.933
_olex2_refinement_description
;
1. Fixed Uiso
 At 1.2 times of:
  All C(H) groups, All C(H,H) groups
 At 1.5 times of:
  All C(H,H,H) groups
2.a Secondary CH2 refined with riding coordinates:
 C5(H5A,H5B), C6(H6A,H6B), C7(H7A,H7B), C8(H8A,H8B)
2.b Aromatic/amide H refined with riding coordinates:
 C12(H12), C13(H13), C14(H14), C16(H16), C17(H17), C18(H18)
2.c Idealised Me refined as rotating group:
 C10(H10A,H10B,H10C)
;
_olex2_exptl_crystal_mounting_method 'glass fiber'
_olex2_submission_original_sample_id wrh-pyridone
_olex2_submission_special_instructions 'No special instructions were received'

loop_
_space_group_symop_operation_xyz
'x, y, z'
'-x+1/2, y+1/2, -z+1/2'
'-x, -y, -z'
'x-1/2, -y-1/2, z-1/2'

loop_
_atom_site_label
_atom_site_type_symbol
_atom_site_fract_x
_atom_site_fract_y
_atom_site_fract_z
_atom_site_U_iso_or_equiv
_atom_site_adp_type
_atom_site_occupancy
_atom_site_site_symmetry_order
_atom_site_calc_flag
_atom_site_refinement_flags_posn
_atom_site_refinement_flags_adp
_atom_site_refinement_flags_occupancy
_atom_site_disorder_assembly
_atom_site_disorder_group
S1 S -0.07488(12) 0.82228(3) 0.61755(5) 0.0305(2) Uani 1 1 d . . . . .
S2 S 0.32760(11) 1.00870(3) 0.80999(5) 0.0242(2) Uani 1 1 d . . . . .
O1 O 0.2624(3) 0.74470(8) 0.72423(16) 0.0313(4) Uani 1 1 d . . . . .
N1 N 0.6157(4) 0.76930(9) 0.83289(15) 0.0209(4) Uani 1 1 d . . . . .
C1 C 0.4088(4) 0.78524(11) 0.76193(19) 0.0212(5) Uani 1 1 d . . . . .
C2 C 0.3805(4) 0.85009(10) 0.73412(17) 0.0173(5) Uani 1 1 d . . . . .
C3 C 0.5387(4) 0.89209(10) 0.79049(18) 0.0170(5) Uani 1 1 d . . . . .
C4 C 0.7268(4) 0.87300(11) 0.87371(17) 0.0180(5) Uani 1 1 d . . . . .
C5 C 0.8781(4) 0.92007(11) 0.94314(19) 0.0249(5) Uani 1 1 d . . . . .
H5A H 0.770653 0.952710 0.963376 0.030 Uiso 1 1 calc R . . . .
H5B H 0.993351 0.939329 0.901151 0.030 Uiso 1 1 calc R . . . .
C6 C 1.0188(6) 0.89166(14) 1.0446(2) 0.0381(7) Uani 1 1 d . . . . .
H6A H 1.134861 0.922085 1.081465 0.046 Uiso 1 1 calc R . . . .
H6B H 0.905235 0.880245 1.094089 0.046 Uiso 1 1 calc R . . . .
C7 C 1.1532(5) 0.83584(14) 1.0177(2) 0.0365(7) Uani 1 1 d . . . . .
H7A H 1.254218 0.819929 1.083665 0.044 Uiso 1 1 calc R . . . .
H7B H 1.262040 0.846962 0.966040 0.044 Uiso 1 1 calc R . . . .
C8 C 0.9772(4) 0.78611(12) 0.9691(2) 0.0257(5) Uani 1 1 d . . . . .
H8A H 1.066100 0.755524 0.932286 0.031 Uiso 1 1 calc R . . . .
H8B H 0.911701 0.764738 1.027573 0.031 Uiso 1 1 calc R . . . .
C9 C 0.7691(4) 0.81138(11) 0.88988(18) 0.0189(5) Uani 1 1 d . . . . .
C10 C 0.6704(5) 0.70332(12) 0.8445(2) 0.0325(6) Uani 1 1 d . . . . .
H10A H 0.830632 0.695299 0.825379 0.049 Uiso 1 1 calc GR . . . .
H10B H 0.547803 0.679893 0.796818 0.049 Uiso 1 1 calc GR . . . .
H10C H 0.669192 0.690843 0.919111 0.049 Uiso 1 1 calc GR . . . .
C11 C 0.1867(4) 0.86621(10) 0.64565(18) 0.0188(5) Uani 1 1 d . . . . .
C12 C 0.1802(4) 0.91695(10) 0.57168(16) 0.0157(4) Uani 1 1 d . . . . .
H12 H 0.306525 0.945987 0.570423 0.019 Uiso 1 1 calc R . . . .
C13 C -0.0476(4) 0.91670(12) 0.50013(19) 0.0245(5) Uani 1 1 d . . . . .
H13 H -0.089145 0.946506 0.445265 0.029 Uiso 1 1 calc R . . . .
C14 C -0.1988(4) 0.86993(12) 0.5179(2) 0.0272(6) Uani 1 1 d . . . . .
H14 H -0.357005 0.864698 0.478400 0.033 Uiso 1 1 calc R . . . .
C15 C 0.5288(4) 0.95891(10) 0.76520(17) 0.0180(5) Uani 1 1 d . . . . .
C16 C 0.6799(4) 0.98963(10) 0.70841(18) 0.0196(5) Uani 1 1 d . . . . .
H16 H 0.805860 0.970372 0.678186 0.024 Uiso 1 1 calc R . . . .
C17 C 0.6281(4) 1.05389(11) 0.69938(19) 0.0227(5) Uani 1 1 d . . . . .
H17 H 0.713591 1.081836 0.661311 0.027 Uiso 1 1 calc R . . . .
C18 C 0.4432(4) 1.07052(11) 0.7512(2) 0.0248(5) Uani 1 1 d . . . . .
H18 H 0.385183 1.111370 0.754511 0.030 Uiso 1 1 calc R . . . .

loop_
_atom_site_aniso_label
_atom_site_aniso_U_11
_atom_site_aniso_U_22
_atom_site_aniso_U_33
_atom_site_aniso_U_23
_atom_site_aniso_U_13
_atom_site_aniso_U_12
S1 0.0250(4) 0.0337(4) 0.0314(4) 0.0015(3) -0.0002(3) -0.0069(3)
S2 0.0232(3) 0.0207(3) 0.0298(4) 0.0001(2) 0.0075(2) 0.0024(2)
O1 0.0338(10) 0.0186(9) 0.0381(10) 0.0017(8) -0.0050(8) -0.0068(8)
N1 0.0250(10) 0.0144(9) 0.0229(10) 0.0025(8) 0.0027(8) 0.0005(8)
C1 0.0225(11) 0.0194(11) 0.0215(11) -0.0010(9) 0.0026(9) -0.0028(9)
C2 0.0188(11) 0.0172(11) 0.0162(10) 0.0005(8) 0.0033(8) -0.0003(9)
C3 0.0176(11) 0.0157(10) 0.0177(10) 0.0006(8) 0.0030(8) -0.0001(8)
C4 0.0179(11) 0.0184(11) 0.0177(10) 0.0005(8) 0.0022(8) -0.0024(9)
C5 0.0271(13) 0.0212(12) 0.0233(12) -0.0007(9) -0.0058(10) -0.0018(10)
C6 0.0412(16) 0.0356(16) 0.0313(15) -0.0052(12) -0.0134(12) 0.0023(13)
C7 0.0325(15) 0.0358(15) 0.0362(15) 0.0013(12) -0.0097(12) 0.0019(12)
C8 0.0255(12) 0.0251(13) 0.0246(12) 0.0041(10) -0.0014(9) 0.0034(10)
C9 0.0190(11) 0.0203(11) 0.0172(11) 0.0015(8) 0.0021(8) 0.0003(9)
C10 0.0402(16) 0.0161(12) 0.0380(15) 0.0040(11) -0.0035(12) 0.0035(11)
C11 0.0177(11) 0.0177(11) 0.0201(11) -0.0042(9) 0.0002(8) -0.0015(9)
C12 0.0122(10) 0.0220(11) 0.0109(9) -0.0047(8) -0.0044(7) 0.0066(8)
C13 0.0259(12) 0.0244(12) 0.0211(12) -0.0017(9) -0.0027(9) 0.0049(10)
C14 0.0205(12) 0.0303(13) 0.0287(13) -0.0069(11) -0.0024(9) 0.0010(10)
C15 0.0180(11) 0.0170(10) 0.0170(10) -0.0026(8) -0.0028(8) -0.0009(9)
C16 0.0177(11) 0.0186(11) 0.0219(11) -0.0004(9) 0.0010(9) -0.0006(9)
C17 0.0264(12) 0.0178(11) 0.0228(12) 0.0020(9) 0.0002(9) -0.0031(9)
C18 0.0254(12) 0.0180(11) 0.0287(13) 0.0013(10) -0.0025(9) 0.0010(10)

loop_
_atom_type_symbol
_atom_type_description
_atom_type_scat_dispersion_real
_atom_type_scat_dispersion_imag
_atom_type_scat_source
C C 0.0033 0.0016 'International Tables Vol C Tables 4.2.6.8 and 6.1.1.4'
H H 0.0000 0.0000 'International Tables Vol C Tables 4.2.6.8 and 6.1.1.4'
N N 0.0061 0.0033 'International Tables Vol C Tables 4.2.6.8 and 6.1.1.4'
O O 0.0106 0.0060 'International Tables Vol C Tables 4.2.6.8 and 6.1.1.4'
S S 0.1246 0.1234 'International Tables Vol C Tables 4.2.6.8 and 6.1.1.4'

loop_
_geom_angle_atom_site_label_1
_geom_angle_atom_site_label_2
_geom_angle_atom_site_label_3
_geom_angle
_geom_angle_site_symmetry_1
_geom_angle_site_symmetry_3
_geom_angle_publ_flag
C14 S1 C11 92.61(12) . . ?
C18 S2 C15 92.40(12) . . ?
C1 N1 C10 116.5(2) . . ?
C9 N1 C1 123.7(2) . . ?
C9 N1 C10 119.7(2) . . ?
O1 C1 N1 119.9(2) . . ?
O1 C1 C2 123.8(2) . . ?
N1 C1 C2 116.4(2) . . ?
C1 C2 C11 116.9(2) . . ?
C3 C2 C1 118.7(2) . . ?
C3 C2 C11 124.4(2) . . ?
C2 C3 C4 121.4(2) . . ?
C2 C3 C15 122.4(2) . . ?
C4 C3 C15 116.2(2) . . ?
C3 C4 C5 120.5(2) . . ?
C9 C4 C3 119.0(2) . . ?
C9 C4 C5 120.6(2) . . ?
C4 C5 H5A 109.2 . . ?
C4 C5 H5B 109.2 . . ?
C4 C5 C6 112.1(2) . . ?
H5A C5 H5B 107.9 . . ?
C6 C5 H5A 109.2 . . ?
C6 C5 H5B 109.2 . . ?
C5 C6 H6A 109.5 . . ?
C5 C6 H6B 109.5 . . ?
H6A C6 H6B 108.1 . . ?
C7 C6 C5 110.5(2) . . ?
C7 C6 H6A 109.5 . . ?
C7 C6 H6B 109.5 . . ?
C6 C7 H7A 109.5 . . ?
C6 C7 H7B 109.5 . . ?
C6 C7 C8 110.6(2) . . ?
H7A C7 H7B 108.1 . . ?
C8 C7 H7A 109.5 . . ?
C8 C7 H7B 109.5 . . ?
C7 C8 H8A 109.0 . . ?
C7 C8 H8B 109.0 . . ?
H8A C8 H8B 107.8 . . ?
C9 C8 C7 112.7(2) . . ?
C9 C8 H8A 109.0 . . ?
C9 C8 H8B 109.0 . . ?
N1 C9 C8 116.9(2) . . ?
C4 C9 N1 119.7(2) . . ?
C4 C9 C8 123.4(2) . . ?
N1 C10 H10A 109.5 . . ?
N1 C10 H10B 109.5 . . ?
N1 C10 H10C 109.5 . . ?
H10A C10 H10B 109.5 . . ?
H10A C10 H10C 109.5 . . ?
H10B C10 H10C 109.5 . . ?
C2 C11 S1 121.25(17) . . ?
C12 C11 S1 110.88(16) . . ?
C12 C11 C2 127.9(2) . . ?
C11 C12 H12 125.3 . . ?
C13 C12 C11 109.3(2) . . ?
C13 C12 H12 125.3 . . ?
C12 C13 H13 122.9 . . ?
C14 C13 C12 114.2(2) . . ?
C14 C13 H13 122.9 . . ?
S1 C14 H14 123.6 . . ?
C13 C14 S1 112.88(18) . . ?
C13 C14 H14 123.6 . . ?
C3 C15 S2 123.34(18) . . ?
C16 C15 S2 110.77(17) . . ?
C16 C15 C3 125.8(2) . . ?
C15 C16 H16 123.6 . . ?
C15 C16 C17 112.7(2) . . ?
C17 C16 H16 123.6 . . ?
C16 C17 H17 123.7 . . ?
C18 C17 C16 112.5(2) . . ?
C18 C17 H17 123.7 . . ?
S2 C18 H18 124.2 . . ?
C17 C18 S2 111.56(19) . . ?
C17 C18 H18 124.2 . . ?

loop_
_geom_bond_atom_site_label_1
_geom_bond_atom_site_label_2
_geom_bond_distance
_geom_bond_site_symmetry_2
_geom_bond_publ_flag
S1 C11 1.736(2) . ?
S1 C14 1.691(3) . ?
S2 C15 1.721(2) . ?
S2 C18 1.712(3) . ?
O1 C1 1.245(3) . ?
N1 C1 1.389(3) . ?
N1 C9 1.377(3) . ?
N1 C10 1.472(3) . ?
C1 C2 1.458(3) . ?
C2 C3 1.387(3) . ?
C2 C11 1.468(3) . ?
C3 C4 1.424(3) . ?
C3 C15 1.489(3) . ?
C4 C5 1.515(3) . ?
C4 C9 1.372(3) . ?
C5 H5A 0.9900 . ?
C5 H5B 0.9900 . ?
C5 C6 1.522(3) . ?
C6 H6A 0.9900 . ?
C6 H6B 0.9900 . ?
C6 C7 1.496(4) . ?
C7 H7A 0.9900 . ?
C7 H7B 0.9900 . ?
C7 C8 1.525(4) . ?
C8 H8A 0.9900 . ?
C8 H8B 0.9900 . ?
C8 C9 1.511(3) . ?
C10 H10A 0.9800 . ?
C10 H10B 0.9800 . ?
C10 H10C 0.9800 . ?
C11 C12 1.443(3) . ?
C12 H12 0.9500 . ?
C12 C13 1.438(3) . ?
C13 H13 0.9500 . ?
C13 C14 1.365(4) . ?
C14 H14 0.9500 . ?
C15 C16 1.367(3) . ?
C16 H16 0.9500 . ?
C16 C17 1.430(3) . ?
C17 H17 0.9500 . ?
C17 C18 1.358(4) . ?
C18 H18 0.9500 . ?

loop_
_geom_torsion_atom_site_label_1
_geom_torsion_atom_site_label_2
_geom_torsion_atom_site_label_3
_geom_torsion_atom_site_label_4
_geom_torsion
_geom_torsion_site_symmetry_1
_geom_torsion_site_symmetry_2
_geom_torsion_site_symmetry_3
_geom_torsion_site_symmetry_4
_geom_torsion_publ_flag
S1 C11 C12 C13 2.4(2) . . . . ?
S2 C15 C16 C17 -1.3(2) . . . . ?
O1 C1 C2 C3 172.4(2) . . . . ?
O1 C1 C2 C11 -8.8(3) . . . . ?
N1 C1 C2 C3 -9.1(3) . . . . ?
N1 C1 C2 C11 169.7(2) . . . . ?
C1 N1 C9 C4 -3.3(3) . . . . ?
C1 N1 C9 C8 176.1(2) . . . . ?
C1 C2 C3 C4 0.3(3) . . . . ?
C1 C2 C3 C15 177.9(2) . . . . ?
C1 C2 C11 S1 29.4(3) . . . . ?
C1 C2 C11 C12 -150.1(2) . . . . ?
C2 C3 C4 C5 -172.6(2) . . . . ?
C2 C3 C4 C9 7.5(3) . . . . ?
C2 C3 C15 S2 81.2(3) . . . . ?
C2 C3 C15 C16 -101.6(3) . . . . ?
C2 C11 C12 C13 -178.0(2) . . . . ?
C3 C2 C11 S1 -151.94(19) . . . . ?
C3 C2 C11 C12 28.6(4) . . . . ?
C3 C4 C5 C6 164.3(2) . . . . ?
C3 C4 C9 N1 -6.2(3) . . . . ?
C3 C4 C9 C8 174.5(2) . . . . ?
C3 C15 C16 C17 -178.7(2) . . . . ?
C4 C3 C15 S2 -101.1(2) . . . . ?
C4 C3 C15 C16 76.1(3) . . . . ?
C4 C5 C6 C7 50.0(3) . . . . ?
C5 C4 C9 N1 174.0(2) . . . . ?
C5 C4 C9 C8 -5.4(4) . . . . ?
C5 C6 C7 C8 -63.8(3) . . . . ?
C6 C7 C8 C9 41.7(3) . . . . ?
C7 C8 C9 N1 172.9(2) . . . . ?
C7 C8 C9 C4 -7.7(3) . . . . ?
C9 N1 C1 O1 -170.5(2) . . . . ?
C9 N1 C1 C2 10.9(3) . . . . ?
C9 C4 C5 C6 -15.8(3) . . . . ?
C10 N1 C1 O1 10.4(3) . . . . ?
C10 N1 C1 C2 -168.1(2) . . . . ?
C10 N1 C9 C4 175.7(2) . . . . ?
C10 N1 C9 C8 -4.9(3) . . . . ?
C11 S1 C14 C13 3.0(2) . . . . ?
C11 C2 C3 C4 -178.4(2) . . . . ?
C11 C2 C3 C15 -0.8(3) . . . . ?
C11 C12 C13 C14 -0.3(3) . . . . ?
C12 C13 C14 S1 -2.0(3) . . . . ?
C14 S1 C11 C2 177.35(19) . . . . ?
C14 S1 C11 C12 -3.10(18) . . . . ?
C15 S2 C18 C17 0.0(2) . . . . ?
C15 C3 C4 C5 9.7(3) . . . . ?
C15 C3 C4 C9 -170.2(2) . . . . ?
C15 C16 C17 C18 1.3(3) . . . . ?
C16 C17 C18 S2 -0.7(3) . . . . ?
C18 S2 C15 C3 178.27(19) . . . . ?
C18 S2 C15 C16 0.73(18) . . . . ?
